data_7710133
loop_
_publ_author_name
'Pinto, Andrea'
'Echeverri, Marcelo'
'Gomez-Lor, Berta'
'Rodriguez, Laura'

_publ_section_title
;
 Highly emissive supramolecular gold(I)-BTD materials
;
_journal_name_full 'Dalton Transactions'
_journal_paper_doi 10.1039/D2DT00950A
_journal_year 2022
_chemical_formula_moiety C42H44AuN4S
_chemical_formula_sum 'C42 H43 Au N4 O S'
_chemical_formula_weight 848.83
_chemical_name_common 'me114 pheni1mi_200K'
_chemical_name_systematic
'Au(4-ethynyl-7-(4-nonylphenyl)benzo[c][1,2,5]thiadiazole) (1,3-diethyl-1H-phenanthro[9,10-d]imidazol-3-ium)'
_chemical_properties_physical Heat-sensitive
_space_group_crystal_system triclinic
_space_group_IT_number 2
_space_group_name_Hall '-P 1'
_space_group_name_H-M_alt 'P -1'
_atom_sites_solution_hydrogens geom
_audit_update_record
;
2022-03-19 deposited with the CCDC.	2022-04-27 downloaded from the CCDC.
;
_cell_angle_alpha 86.513(3)
_cell_angle_beta 68.107(2)
_cell_angle_gamma 84.983(2)
_cell_formula_units_Z 2
_cell_length_a 11.1580(4)
_cell_length_b 12.2292(5)
_cell_length_c 14.6217(7)
_cell_measurement_reflns_used 9022
_cell_measurement_temperature 200.(2)
_cell_measurement_theta_max 26.4041
_cell_measurement_theta_min 2.7145
_cell_volume 1843.34(14)
_computing_cell_refinement 'Bruker SAINT'
_computing_data_collection 'Bruker APEX2'
_computing_data_reduction 'Bruker SAINT'
_computing_molecular_graphics 'Bruker SHELXTL'
_computing_publication_material 'Bruker SHELXTL'
_computing_structure_refinement 'SHELXL-2014/7 (Sheldrick, 2014)'
_computing_structure_solution 'SHELXS-97 (Sheldrick 2008)'
_diffrn_ambient_temperature 200.(2)
_diffrn_detector_area_resol_mean 8.3333
_diffrn_measured_fraction_theta_full 0.997
_diffrn_measured_fraction_theta_max 0.997
_diffrn_measurement_device_type 'Bruker Kappa Apex II'
_diffrn_measurement_method '\f and \w scans'
_diffrn_radiation_type 'Mo K\a'
_diffrn_radiation_wavelength 0.71073
_diffrn_reflns_av_R_equivalents 0.0326
_diffrn_reflns_av_unetI/netI 0.0167
_diffrn_reflns_limit_h_max 13
_diffrn_reflns_limit_h_min -13
_diffrn_reflns_limit_k_max 14
_diffrn_reflns_limit_k_min -14
_diffrn_reflns_limit_l_max 17
_diffrn_reflns_limit_l_min -17
_diffrn_reflns_number 62560
_diffrn_reflns_theta_full 25.35
_diffrn_reflns_theta_max 25.35
_diffrn_reflns_theta_min 3.00
_exptl_absorpt_coefficient_mu 4.085
_exptl_absorpt_correction_T_max 0.67
_exptl_absorpt_correction_T_min 0.59
_exptl_absorpt_correction_type multi-scan
_exptl_absorpt_process_details sadabs
_exptl_crystal_colour 'clear intense yellow'
_exptl_crystal_density_diffrn 1.529
_exptl_crystal_density_method 'not measured'
_exptl_crystal_description prismatic
_exptl_crystal_F_000 852
_exptl_crystal_preparation Luminescent
_exptl_crystal_recrystallization_method 'Re-crystallisation from solvent: MeOH/THF/hexane'
_exptl_crystal_size_max 0.265
_exptl_crystal_size_mid 0.215
_exptl_crystal_size_min 0.108
_refine_diff_density_max 1.133
_refine_diff_density_min -0.299
_refine_ls_extinction_method none
_refine_ls_goodness_of_fit_ref 1.066
_refine_ls_hydrogen_treatment constr
_refine_ls_matrix_type full
_refine_ls_number_parameters 452
_refine_ls_number_reflns 6749
_refine_ls_number_restraints 0
_refine_ls_restrained_S_all 1.066
_refine_ls_R_factor_all 0.0216
_refine_ls_R_factor_gt 0.0195
_refine_ls_shift/su_max 0.001
_refine_ls_shift/su_mean 0.000
_refine_ls_structure_factor_coef Fsqd
_refine_ls_weighting_details 'w=1/[\s^2^(Fo^2^)+(0.0344P)^2^+1.9181P] where P=(Fo^2^+2Fc^2^)/3'
_refine_ls_weighting_scheme calc
_refine_ls_wR_factor_gt 0.0578
_refine_ls_wR_factor_ref 0.0590
_reflns_number_gt 6356
_reflns_number_total 6749
_reflns_threshold_expression 'I > 2\s(I)'
_cod_data_source_file d2dt00950a2.cif
_cod_data_source_block 03157
_cod_database_code 7710133

loop_
_space_group_symop_operation_xyz
'x, y, z'
'-x, -y, -z'

loop_
_atom_site_type_symbol
_atom_site_label
_atom_site_fract_x
_atom_site_fract_y
_atom_site_fract_z
_atom_site_U_iso_or_equiv
_atom_site_adp_type
_atom_site_calc_flag
_atom_site_refinement_flags_adp
_atom_site_refinement_flags_occupancy
_atom_site_refinement_flags_posn
_atom_site_occupancy
_atom_site_disorder_assembly
_atom_site_disorder_group
Au Au1 0.07596(2) 0.57202(2) 0.39574(2) 0.02867(5) Uani d . . . 1 . .
C C1 0.1622(3) 0.6651(3) 0.4554(2) 0.0325(7) Uani d . . . 1 . .
C C2 0.2108(3) 0.7259(2) 0.4909(2) 0.0279(6) Uani d . . . 1 . .
C C3 0.2670(3) 0.8000(2) 0.5325(2) 0.0258(6) Uani d . . . 1 . .
C C4 0.3783(3) 0.7741(2) 0.5496(2) 0.0278(6) Uani d . . . 1 . .
H H4 0.4207 0.7032 0.5333 0.033 Uiso calc U . R 1 . .
C C5 0.4333(3) 0.8483(2) 0.5906(2) 0.0274(6) Uani d . . . 1 . .
H H5 0.5104 0.8237 0.6013 0.033 Uiso calc U . R 1 . .
C C6 0.3830(3) 0.9533(2) 0.6160(2) 0.0229(6) Uani d . . . 1 . .
C C7 0.2664(3) 0.9849(2) 0.5974(2) 0.0241(6) Uani d . . . 1 . .
C C8 0.2098(3) 0.9087(2) 0.5571(2) 0.0253(6) Uani d . . . 1 . .
C C9 0.4454(3) 1.0270(2) 0.6587(2) 0.0238(6) Uani d . . . 1 . .
C C10 0.5727(3) 1.0040(3) 0.6518(2) 0.0296(7) Uani d . . . 1 . .
H H10 0.6196 0.9401 0.6189 0.036 Uiso calc U . R 1 . .
C C11 0.6329(3) 1.0714(3) 0.6912(3) 0.0328(7) Uani d . . . 1 . .
H H11 0.7199 1.0526 0.6849 0.039 Uiso calc U . R 1 . .
C C12 0.5693(3) 1.1661(3) 0.7397(2) 0.0287(6) Uani d . . . 1 . .
C C13 0.4424(3) 1.1900(3) 0.7451(3) 0.0379(8) Uani d . . . 1 . .
H H13 0.3963 1.255 0.7765 0.045 Uiso calc U . R 1 . .
C C14 0.3820(3) 1.1227(3) 0.7067(3) 0.0369(8) Uani d . . . 1 . .
H H14 0.295 1.1417 0.7129 0.044 Uiso calc U . R 1 . .
C C15 0.6310(3) 1.2439(3) 0.7823(3) 0.0341(7) Uani d . . . 1 . .
H H15A 0.5649 1.2708 0.8448 0.041 Uiso calc U . R 1 . .
H H15B 0.6552 1.3081 0.7362 0.041 Uiso calc U . R 1 . .
C C16 0.7495(3) 1.1989(3) 0.8029(3) 0.0323(7) Uani d . . . 1 . .
H H16A 0.8207 1.1802 0.7398 0.039 Uiso calc U . R 1 . .
H H16B 0.7295 1.1307 0.8441 0.039 Uiso calc U . R 1 . .
C C17 0.7936(3) 1.2812(3) 0.8554(3) 0.0330(7) Uani d . . . 1 . .
H H17A 0.7231 1.2976 0.9194 0.04 Uiso calc U . R 1 . .
H H17B 0.8092 1.3504 0.8153 0.04 Uiso calc U . R 1 . .
C C18 0.9158(3) 1.2419(3) 0.8742(3) 0.0353(7) Uani d . . . 1 . .
H H18A 0.8977 1.177 0.9199 0.042 Uiso calc U . R 1 . .
H H18B 0.984 1.2184 0.8112 0.042 Uiso calc U . R 1 . .
C C19 0.9662(3) 1.3290(3) 0.9175(3) 0.0350(7) Uani d . . . 1 . .
H H19A 0.9836 1.394 0.8719 0.042 Uiso calc U . R 1 . .
H H19B 0.8981 1.352 0.9806 0.042 Uiso calc U . R 1 . .
C C20 1.0884(3) 1.2911(3) 0.9357(3) 0.0385(8) Uani d . . . 1 . .
H H20A 1.1548 1.2637 0.8735 0.046 Uiso calc U . R 1 . .
H H20B 1.0696 1.229 0.9845 0.046 Uiso calc U . R 1 . .
C C21 1.1428(3) 1.3804(3) 0.9730(3) 0.0406(8) Uani d . . . 1 . .
H H21A 1.1623 1.4421 0.9238 0.049 Uiso calc U . R 1 . .
H H21B 1.0758 1.4083 1.0348 0.049 Uiso calc U . R 1 . .
C C22 1.2637(4) 1.3434(4) 0.9926(3) 0.0498(10) Uani d . . . 1 . .
H H22A 1.3286 1.3107 0.9323 0.06 Uiso calc U . R 1 . .
H H22B 1.2427 1.2853 1.0453 0.06 Uiso calc U . R 1 . .
C C23 1.3232(5) 1.4349(4) 1.0234(4) 0.0662(13) Uani d . . . 1 . .
H H23A 1.3404 1.4945 0.9733 0.099 Uiso calc U . R 1 . .
H H23B 1.4045 1.4063 1.03 0.099 Uiso calc U . R 1 . .
H H23C 1.263 1.4628 1.0868 0.099 Uiso calc U . R 1 . .
C C24 -0.0134(3) 0.4817(2) 0.3325(2) 0.0272(6) Uani d . . . 1 . .
C C25 -0.1648(3) 0.4228(2) 0.2840(2) 0.0256(6) Uani d . . . 1 . .
C C26 -0.2786(3) 0.4109(3) 0.2628(2) 0.0302(7) Uani d . . . 1 . .
C C27 -0.3897(3) 0.4849(3) 0.2914(3) 0.0422(8) Uani d . . . 1 . .
H H27 -0.3917 0.5479 0.327 0.051 Uiso calc U . R 1 . .
C C28 -0.4956(4) 0.4668(3) 0.2683(3) 0.0516(10) Uani d . . . 1 . .
H H28 -0.5706 0.5162 0.2892 0.062 Uiso calc U . R 1 . .
C C29 -0.4918(4) 0.3766(4) 0.2145(3) 0.0502(10) Uani d . . . 1 . .
H H29 -0.563 0.3659 0.1961 0.06 Uiso calc U . R 1 . .
C C30 -0.3868(3) 0.3029(3) 0.1877(3) 0.0412(8) Uani d . . . 1 . .
H H30 -0.3866 0.2412 0.1512 0.049 Uiso calc U . R 1 . .
C C31 -0.2783(3) 0.3155(3) 0.2124(2) 0.0311(7) Uani d . . . 1 . .
C C32 -0.1727(3) 0.2303(3) 0.1917(2) 0.0289(6) Uani d . . . 1 . .
C C33 -0.1770(3) 0.1303(3) 0.1491(3) 0.0383(8) Uani d . . . 1 . .
H H33 -0.2482 0.121 0.1303 0.046 Uiso calc U . R 1 . .
C C34 -0.0836(4) 0.0477(3) 0.1343(3) 0.0436(9) Uani d . . . 1 . .
H H34 -0.0893 -0.0178 0.1047 0.052 Uiso calc U . R 1 . .
C C35 0.0206(4) 0.0588(3) 0.1623(3) 0.0443(9) Uani d . . . 1 . .
H H35 0.0857 0.0004 0.153 0.053 Uiso calc U . R 1 . .
C C36 0.0293(3) 0.1542(3) 0.2034(3) 0.0361(7) Uani d . . . 1 . .
H H36 0.1012 0.1612 0.222 0.043 Uiso calc U . R 1 . .
C C37 -0.0655(3) 0.2418(2) 0.2186(2) 0.0271(6) Uani d . . . 1 . .
C C38 -0.0646(3) 0.3433(2) 0.2626(2) 0.0249(6) Uani d . . . 1 . .
C C39 -0.2024(3) 0.6123(3) 0.3618(3) 0.0419(8) Uani d . . . 1 . .
H H39A -0.2499 0.6387 0.3185 0.05 Uiso calc U . R 1 . .
H H39B -0.1403 0.6673 0.3575 0.05 Uiso calc U . R 1 . .
C C40 -0.2967(4) 0.6034(4) 0.4660(3) 0.0591(11) Uani d . . . 1 . .
H H40A -0.3604 0.5511 0.4702 0.089 Uiso calc U . R 1 . .
H H40B -0.3411 0.6756 0.4867 0.089 Uiso calc U . R 1 . .
H H40C -0.2501 0.5776 0.5092 0.089 Uiso calc U . R 1 . .
C C41 0.1559(3) 0.3324(3) 0.2834(3) 0.0337(7) Uani d . . . 1 . .
H H41A 0.2128 0.3911 0.2812 0.04 Uiso calc U . R 1 . .
H H41B 0.1946 0.2936 0.2205 0.04 Uiso calc U . R 1 . .
C C42 0.1517(4) 0.2528(3) 0.3665(3) 0.0463(9) Uani d . . . 1 . .
H H42A 0.1192 0.2917 0.4287 0.069 Uiso calc U . R 1 . .
H H42B 0.239 0.2195 0.3551 0.069 Uiso calc U . R 1 . .
H H42C 0.0941 0.1953 0.3701 0.069 Uiso calc U . R 1 . .
N N1 0.1031(2) 0.9503(2) 0.5424(2) 0.0305(6) Uani d . . . 1 . .
N N2 0.1999(3) 1.0835(2) 0.6120(2) 0.0321(6) Uani d . . . 1 . .
N N3 -0.1305(2) 0.5070(2) 0.32636(19) 0.0280(5) Uani d . . . 1 . .
N N4 0.0278(2) 0.3828(2) 0.29225(18) 0.0258(5) Uani d . . . 1 . .
S S1 0.07950(8) 1.07569(7) 0.57738(7) 0.03668(19) Uani d . . . 1 . .
O O1WA 0.5570(13) 0.9514(12) 0.9851(11) 0.068(3) Uiso d . P . 0.25 A 1
O O1WB 0.5807(14) 1.0745(12) 1.0424(10) 0.072(4) Uiso d . P . 0.25 B 2
O O1WC 0.5386(15) 0.9071(13) 0.9409(11) 0.077(4) Uiso d . P . 0.25 C 3
O O1WD 0.6037(12) 0.9777(10) 1.0199(9) 0.059(3) Uiso d . P . 0.25 D 4

loop_
_atom_site_aniso_label
_atom_site_aniso_U_11
_atom_site_aniso_U_22
_atom_site_aniso_U_33
_atom_site_aniso_U_12
_atom_site_aniso_U_13
_atom_site_aniso_U_23
Au1 0.03089(8) 0.02488(7) 0.03422(8) -0.00813(5) -0.01456(5) -0.00570(5)
C1 0.0330(16) 0.0292(16) 0.0376(18) -0.0055(13) -0.0147(14) -0.0034(14)
C2 0.0296(15) 0.0238(15) 0.0336(16) -0.0047(12) -0.0142(13) -0.0043(12)
C3 0.0291(15) 0.0226(14) 0.0274(15) -0.0070(12) -0.0114(12) -0.0017(12)
C4 0.0292(15) 0.0211(14) 0.0345(17) -0.0020(12) -0.0128(13) -0.0047(12)
C5 0.0239(14) 0.0288(15) 0.0328(16) -0.0024(12) -0.0141(13) -0.0015(12)
C6 0.0233(13) 0.0250(14) 0.0226(14) -0.0038(11) -0.0106(11) -0.0010(11)
C7 0.0258(14) 0.0230(14) 0.0269(15) -0.0035(11) -0.0133(12) -0.0010(11)
C8 0.0258(14) 0.0247(14) 0.0279(15) -0.0043(12) -0.0122(12) -0.0019(12)
C9 0.0242(14) 0.0259(14) 0.0236(14) -0.0044(11) -0.0109(12) -0.0019(11)
C10 0.0283(15) 0.0281(15) 0.0357(17) 0.0012(12) -0.0150(13) -0.0094(13)
C11 0.0247(15) 0.0365(17) 0.0423(19) 0.0008(13) -0.0174(14) -0.0111(14)
C12 0.0277(15) 0.0336(16) 0.0280(16) -0.0033(12) -0.0130(13) -0.0069(13)
C13 0.0322(17) 0.0401(19) 0.049(2) 0.0074(14) -0.0226(15) -0.0199(16)
C14 0.0269(16) 0.0418(19) 0.049(2) 0.0051(14) -0.0210(15) -0.0197(16)
C15 0.0332(17) 0.0348(17) 0.0417(19) -0.0012(13) -0.0206(15) -0.0139(14)
C16 0.0311(16) 0.0320(17) 0.0403(18) -0.0066(13) -0.0190(14) -0.0069(14)
C17 0.0320(16) 0.0330(17) 0.0403(18) -0.0072(13) -0.0185(14) -0.0082(14)
C18 0.0355(17) 0.0372(18) 0.0408(19) -0.0039(14) -0.0214(15) -0.0102(15)
C19 0.0371(17) 0.0369(18) 0.0390(18) -0.0079(14) -0.0214(15) -0.0058(14)
C20 0.0320(17) 0.049(2) 0.0411(19) -0.0032(15) -0.0190(15) -0.0136(16)
C21 0.0421(19) 0.045(2) 0.044(2) -0.0122(16) -0.0249(17) -0.0015(16)
C22 0.0368(19) 0.076(3) 0.045(2) -0.0069(18) -0.0216(17) -0.018(2)
C23 0.065(3) 0.088(3) 0.070(3) -0.035(3) -0.048(3) 0.008(3)
C24 0.0290(15) 0.0251(15) 0.0284(16) -0.0063(12) -0.0107(13) -0.0007(12)
C25 0.0281(15) 0.0229(14) 0.0285(15) -0.0057(12) -0.0131(12) 0.0013(12)
C26 0.0307(16) 0.0288(16) 0.0357(17) -0.0049(13) -0.0180(14) 0.0067(13)
C27 0.0380(19) 0.0369(19) 0.058(2) 0.0008(15) -0.0270(17) 0.0024(16)
C28 0.0352(19) 0.053(2) 0.071(3) 0.0026(17) -0.0281(19) 0.010(2)
C29 0.039(2) 0.062(3) 0.063(3) -0.0085(18) -0.0340(19) 0.006(2)
C30 0.0375(18) 0.052(2) 0.044(2) -0.0127(16) -0.0248(16) 0.0011(16)
C31 0.0316(16) 0.0380(17) 0.0286(16) -0.0125(13) -0.0155(13) 0.0059(13)
C32 0.0312(16) 0.0322(16) 0.0256(15) -0.0101(13) -0.0116(13) 0.0000(12)
C33 0.0402(18) 0.0428(19) 0.0402(19) -0.0159(15) -0.0204(16) -0.0070(15)
C34 0.052(2) 0.0356(19) 0.047(2) -0.0103(16) -0.0185(17) -0.0144(16)
C35 0.045(2) 0.0351(19) 0.053(2) 0.0026(15) -0.0174(18) -0.0154(16)
C36 0.0349(17) 0.0322(17) 0.045(2) 0.0002(14) -0.0189(15) -0.0103(15)
C37 0.0294(15) 0.0268(15) 0.0269(15) -0.0066(12) -0.0112(13) -0.0042(12)
C38 0.0257(14) 0.0255(15) 0.0266(15) -0.0054(12) -0.0123(12) -0.0018(12)
C39 0.0431(19) 0.0216(16) 0.069(3) 0.0054(14) -0.0303(19) -0.0085(16)
C40 0.047(2) 0.062(3) 0.067(3) 0.019(2) -0.022(2) -0.029(2)
C41 0.0238(15) 0.0372(17) 0.0438(19) 0.0007(13) -0.0154(14) -0.0132(14)
C42 0.041(2) 0.049(2) 0.054(2) 0.0074(17) -0.0260(18) -0.0084(18)
N1 0.0309(13) 0.0281(13) 0.0410(15) -0.0015(11) -0.0226(12) -0.0046(11)
N2 0.0337(14) 0.0260(13) 0.0459(16) -0.0001(11) -0.0251(13) -0.0065(12)
N3 0.0301(13) 0.0210(12) 0.0359(14) -0.0013(10) -0.0153(11) -0.0035(10)
N4 0.0229(12) 0.0261(12) 0.0306(13) -0.0036(10) -0.0115(10) -0.0052(10)
S1 0.0381(4) 0.0275(4) 0.0575(5) 0.0037(3) -0.0329(4) -0.0090(4)

loop_
_atom_type_symbol
_atom_type_description
_atom_type_scat_dispersion_real
_atom_type_scat_dispersion_imag
_atom_type_scat_source
C C 0.0033 0.0016 'International Tables Vol C Tables 4.2.6.8 and 6.1.1.4'
H H 0.0000 0.0000 'International Tables Vol C Tables 4.2.6.8 and 6.1.1.4'
N N 0.0061 0.0033 'International Tables Vol C Tables 4.2.6.8 and 6.1.1.4'
S S 0.1246 0.1234 'International Tables Vol C Tables 4.2.6.8 and 6.1.1.4'
Au Au -2.0133 8.8022 'International Tables Vol C Tables 4.2.6.8 and 6.1.1.4'
O O 0.0106 0.0060 'International Tables Vol C Tables 4.2.6.8 and 6.1.1.4'

loop_
_geom_angle_atom_site_label_1
_geom_angle_atom_site_label_2
_geom_angle_atom_site_label_3
_geom_angle_site_symmetry_1
_geom_angle_site_symmetry_3
_geom_angle
_geom_angle_publ_flag
C1 Au1 C24 . . 178.07(12) ?
C1 Au1 Au1 . 2_566 95.46(10) ?
C24 Au1 Au1 . 2_566 85.94(8) ?
C2 C1 Au1 . . 176.8(3) ?
C1 C2 C3 . . 178.8(3) ?
C4 C3 C2 . . 123.3(3) ?
C4 C3 C8 . . 115.6(3) ?
C2 C3 C8 . . 121.1(3) ?
C3 C4 C5 . . 122.8(3) ?
C3 C4 H4 . . 118.6 ?
C5 C4 H4 . . 118.6 ?
C6 C5 C4 . . 124.3(3) ?
C6 C5 H5 . . 117.8 ?
C4 C5 H5 . . 117.8 ?
C5 C6 C7 . . 114.7(3) ?
C5 C6 C9 . . 121.7(3) ?
C7 C6 C9 . . 123.6(3) ?
N2 C7 C8 . . 112.2(2) ?
N2 C7 C6 . . 127.0(3) ?
C8 C7 C6 . . 120.7(3) ?
N1 C8 C3 . . 124.2(3) ?
N1 C8 C7 . . 113.9(3) ?
C3 C8 C7 . . 121.8(3) ?
C10 C9 C14 . . 116.4(3) ?
C10 C9 C6 . . 120.8(3) ?
C14 C9 C6 . . 122.8(3) ?
C11 C10 C9 . . 121.9(3) ?
C11 C10 H10 . . 119.0 ?
C9 C10 H10 . . 119.0 ?
C10 C11 C12 . . 121.6(3) ?
C10 C11 H11 . . 119.2 ?
C12 C11 H11 . . 119.2 ?
C11 C12 C13 . . 116.5(3) ?
C11 C12 C15 . . 123.9(3) ?
C13 C12 C15 . . 119.6(3) ?
C14 C13 C12 . . 122.1(3) ?
C14 C13 H13 . . 119.0 ?
C12 C13 H13 . . 119.0 ?
C13 C14 C9 . . 121.6(3) ?
C13 C14 H14 . . 119.2 ?
C9 C14 H14 . . 119.2 ?
C12 C15 C16 . . 116.9(3) ?
C12 C15 H15A . . 108.1 ?
C16 C15 H15A . . 108.1 ?
C12 C15 H15B . . 108.1 ?
C16 C15 H15B . . 108.1 ?
H15A C15 H15B . . 107.3 ?
C15 C16 C17 . . 111.6(3) ?
C15 C16 H16A . . 109.3 ?
C17 C16 H16A . . 109.3 ?
C15 C16 H16B . . 109.3 ?
C17 C16 H16B . . 109.3 ?
H16A C16 H16B . . 108.0 ?
C16 C17 C18 . . 113.8(3) ?
C16 C17 H17A . . 108.8 ?
C18 C17 H17A . . 108.8 ?
C16 C17 H17B . . 108.8 ?
C18 C17 H17B . . 108.8 ?
H17A C17 H17B . . 107.7 ?
C19 C18 C17 . . 113.2(3) ?
C19 C18 H18A . . 108.9 ?
C17 C18 H18A . . 108.9 ?
C19 C18 H18B . . 108.9 ?
C17 C18 H18B . . 108.9 ?
H18A C18 H18B . . 107.7 ?
C20 C19 C18 . . 113.7(3) ?
C20 C19 H19A . . 108.8 ?
C18 C19 H19A . . 108.8 ?
C20 C19 H19B . . 108.8 ?
C18 C19 H19B . . 108.8 ?
H19A C19 H19B . . 107.7 ?
C19 C20 C21 . . 113.4(3) ?
C19 C20 H20A . . 108.9 ?
C21 C20 H20A . . 108.9 ?
C19 C20 H20B . . 108.9 ?
C21 C20 H20B . . 108.9 ?
H20A C20 H20B . . 107.7 ?
C22 C21 C20 . . 114.0(3) ?
C22 C21 H21A . . 108.7 ?
C20 C21 H21A . . 108.7 ?
C22 C21 H21B . . 108.7 ?
C20 C21 H21B . . 108.7 ?
H21A C21 H21B . . 107.6 ?
C21 C22 C23 . . 113.9(4) ?
C21 C22 H22A . . 108.8 ?
C23 C22 H22A . . 108.8 ?
C21 C22 H22B . . 108.8 ?
C23 C22 H22B . . 108.8 ?
H22A C22 H22B . . 107.7 ?
C22 C23 H23A . . 109.5 ?
C22 C23 H23B . . 109.5 ?
H23A C23 H23B . . 109.5 ?
C22 C23 H23C . . 109.5 ?
H23A C23 H23C . . 109.5 ?
H23B C23 H23C . . 109.5 ?
N4 C24 N3 . . 106.1(2) ?
N4 C24 Au1 . . 127.5(2) ?
N3 C24 Au1 . . 126.3(2) ?
C38 C25 N3 . . 106.6(2) ?
C38 C25 C26 . . 122.2(3) ?
N3 C25 C26 . . 131.2(3) ?
C27 C26 C31 . . 119.0(3) ?
C27 C26 C25 . . 124.7(3) ?
C31 C26 C25 . . 116.3(3) ?
C28 C27 C26 . . 120.9(4) ?
C28 C27 H27 . . 119.6 ?
C26 C27 H27 . . 119.6 ?
C29 C28 C27 . . 119.7(4) ?
C29 C28 H28 . . 120.1 ?
C27 C28 H28 . . 120.1 ?
C30 C29 C28 . . 120.5(3) ?
C30 C29 H29 . . 119.8 ?
C28 C29 H29 . . 119.8 ?
C29 C30 C31 . . 122.0(4) ?
C29 C30 H30 . . 119.0 ?
C31 C30 H30 . . 119.0 ?
C30 C31 C26 . . 117.7(3) ?
C30 C31 C32 . . 121.1(3) ?
C26 C31 C32 . . 121.1(3) ?
C37 C32 C33 . . 117.5(3) ?
C37 C32 C31 . . 121.0(3) ?
C33 C32 C31 . . 121.4(3) ?
C34 C33 C32 . . 122.5(3) ?
C34 C33 H33 . . 118.7 ?
C32 C33 H33 . . 118.7 ?
C33 C34 C35 . . 119.8(3) ?
C33 C34 H34 . . 120.1 ?
C35 C34 H34 . . 120.1 ?
C36 C35 C34 . . 119.8(3) ?
C36 C35 H35 . . 120.1 ?
C34 C35 H35 . . 120.1 ?
C35 C36 C37 . . 121.6(3) ?
C35 C36 H36 . . 119.2 ?
C37 C36 H36 . . 119.2 ?
C36 C37 C32 . . 118.8(3) ?
C36 C37 C38 . . 124.9(3) ?
C32 C37 C38 . . 116.3(3) ?
C25 C38 N4 . . 106.2(3) ?
C25 C38 C37 . . 122.9(3) ?
N4 C38 C37 . . 130.9(3) ?
N3 C39 C40 . . 112.4(3) ?
N3 C39 H39A . . 109.1 ?
C40 C39 H39A . . 109.1 ?
N3 C39 H39B . . 109.1 ?
C40 C39 H39B . . 109.1 ?
H39A C39 H39B . . 107.9 ?
C39 C40 H40A . . 109.5 ?
C39 C40 H40B . . 109.5 ?
H40A C40 H40B . . 109.5 ?
C39 C40 H40C . . 109.5 ?
H40A C40 H40C . . 109.5 ?
H40B C40 H40C . . 109.5 ?
N4 C41 C42 . . 113.2(3) ?
N4 C41 H41A . . 108.9 ?
C42 C41 H41A . . 108.9 ?
N4 C41 H41B . . 108.9 ?
C42 C41 H41B . . 108.9 ?
H41A C41 H41B . . 107.7 ?
C41 C42 H42A . . 109.5 ?
C41 C42 H42B . . 109.5 ?
H42A C42 H42B . . 109.5 ?
C41 C42 H42C . . 109.5 ?
H42A C42 H42C . . 109.5 ?
H42B C42 H42C . . 109.5 ?
C8 N1 S1 . . 106.1(2) ?
C7 N2 S1 . . 107.0(2) ?
C24 N3 C25 . . 110.4(2) ?
C24 N3 C39 . . 120.5(3) ?
C25 N3 C39 . . 129.1(3) ?
C24 N4 C38 . . 110.6(2) ?
C24 N4 C41 . . 120.3(2) ?
C38 N4 C41 . . 129.0(2) ?
N2 S1 N1 . . 100.77(13) ?

loop_
_geom_bond_atom_site_label_1
_geom_bond_atom_site_label_2
_geom_bond_site_symmetry_2
_geom_bond_distance
_geom_bond_publ_flag
Au1 C1 . 1.980(3) ?
Au1 C24 . 2.018(3) ?
Au1 Au1 2_566 3.3597(3) ?
C1 C2 . 1.201(5) ?
C2 C3 . 1.427(4) ?
C3 C4 . 1.363(4) ?
C3 C8 . 1.429(4) ?
C4 C5 . 1.413(4) ?
C4 H4 . 0.95 ?
C5 C6 . 1.371(4) ?
C5 H5 . 0.95 ?
C6 C7 . 1.442(4) ?
C6 C9 . 1.480(4) ?
C7 N2 . 1.345(4) ?
C7 C8 . 1.436(4) ?
C8 N1 . 1.340(4) ?
C9 C10 . 1.390(4) ?
C9 C14 . 1.395(4) ?
C10 C11 . 1.381(4) ?
C10 H10 . 0.95 ?
C11 C12 . 1.388(4) ?
C11 H11 . 0.95 ?
C12 C13 . 1.393(4) ?
C12 C15 . 1.508(4) ?
C13 C14 . 1.373(4) ?
C13 H13 . 0.95 ?
C14 H14 . 0.95 ?
C15 C16 . 1.513(4) ?
C15 H15A . 0.99 ?
C15 H15B . 0.99 ?
C16 C17 . 1.519(4) ?
C16 H16A . 0.99 ?
C16 H16B . 0.99 ?
C17 C18 . 1.521(4) ?
C17 H17A . 0.99 ?
C17 H17B . 0.99 ?
C18 C19 . 1.518(4) ?
C18 H18A . 0.99 ?
C18 H18B . 0.99 ?
C19 C20 . 1.513(5) ?
C19 H19A . 0.99 ?
C19 H19B . 0.99 ?
C20 C21 . 1.515(5) ?
C20 H20A . 0.99 ?
C20 H20B . 0.99 ?
C21 C22 . 1.507(5) ?
C21 H21A . 0.99 ?
C21 H21B . 0.99 ?
C22 C23 . 1.519(6) ?
C22 H22A . 0.99 ?
C22 H22B . 0.99 ?
C23 H23A . 0.98 ?
C23 H23B . 0.98 ?
C23 H23C . 0.98 ?
C24 N4 . 1.344(4) ?
C24 N3 . 1.352(4) ?
C25 C38 . 1.372(4) ?
C25 N3 . 1.384(4) ?
C25 C26 . 1.435(4) ?
C26 C27 . 1.411(5) ?
C26 C31 . 1.418(5) ?
C27 C28 . 1.383(5) ?
C27 H27 . 0.95 ?
C28 C29 . 1.382(6) ?
C28 H28 . 0.95 ?
C29 C30 . 1.362(6) ?
C29 H29 . 0.95 ?
C30 C31 . 1.408(4) ?
C30 H30 . 0.95 ?
C31 C32 . 1.457(5) ?
C32 C37 . 1.411(4) ?
C32 C33 . 1.417(4) ?
C33 C34 . 1.352(5) ?
C33 H33 . 0.95 ?
C34 C35 . 1.388(5) ?
C34 H34 . 0.95 ?
C35 C36 . 1.372(5) ?
C35 H35 . 0.95 ?
C36 C37 . 1.405(4) ?
C36 H36 . 0.95 ?
C37 C38 . 1.435(4) ?
C38 N4 . 1.389(4) ?
C39 N3 . 1.470(4) ?
C39 C40 . 1.498(6) ?
C39 H39A . 0.99 ?
C39 H39B . 0.99 ?
C40 H40A . 0.98 ?
C40 H40B . 0.98 ?
C40 H40C . 0.98 ?
C41 N4 . 1.470(4) ?
C41 C42 . 1.498(5) ?
C41 H41A . 0.99 ?
C41 H41B . 0.99 ?
C42 H42A . 0.98 ?
C42 H42B . 0.98 ?
C42 H42C . 0.98 ?
N1 S1 . 1.615(3) ?
N2 S1 . 1.614(3) ?
O1WA O1WA 2_677 1.61(3) ?

loop_
_geom_torsion_atom_site_label_1
_geom_torsion_atom_site_label_2
_geom_torsion_atom_site_label_3
_geom_torsion_atom_site_label_4
_geom_torsion_site_symmetry_1
_geom_torsion_site_symmetry_2
_geom_torsion_site_symmetry_3
_geom_torsion_site_symmetry_4
_geom_torsion
_geom_torsion_publ_flag
C2 C3 C4 C5 . . . . 179.8(3) ?
C8 C3 C4 C5 . . . . 1.1(5) ?
C3 C4 C5 C6 . . . . -1.0(5) ?
C4 C5 C6 C7 . . . . -0.2(5) ?
C4 C5 C6 C9 . . . . -180.0(3) ?
C5 C6 C7 N2 . . . . -177.5(3) ?
C9 C6 C7 N2 . . . . 2.3(5) ?
C5 C6 C7 C8 . . . . 1.1(4) ?
C9 C6 C7 C8 . . . . -179.1(3) ?
C4 C3 C8 N1 . . . . 177.5(3) ?
C2 C3 C8 N1 . . . . -1.2(5) ?
C4 C3 C8 C7 . . . . -0.1(4) ?
C2 C3 C8 C7 . . . . -178.9(3) ?
N2 C7 C8 N1 . . . . -0.1(4) ?
C6 C7 C8 N1 . . . . -178.9(3) ?
N2 C7 C8 C3 . . . . 177.8(3) ?
C6 C7 C8 C3 . . . . -1.0(4) ?
C5 C6 C9 C10 . . . . 16.5(4) ?
C7 C6 C9 C10 . . . . -163.3(3) ?
C5 C6 C9 C14 . . . . -164.1(3) ?
C7 C6 C9 C14 . . . . 16.1(5) ?
C14 C9 C10 C11 . . . . 0.7(5) ?
C6 C9 C10 C11 . . . . -179.9(3) ?
C9 C10 C11 C12 . . . . -0.2(5) ?
C10 C11 C12 C13 . . . . -0.9(5) ?
C10 C11 C12 C15 . . . . -178.7(3) ?
C11 C12 C13 C14 . . . . 1.4(5) ?
C15 C12 C13 C14 . . . . 179.3(3) ?
C12 C13 C14 C9 . . . . -0.9(6) ?
C10 C9 C14 C13 . . . . -0.2(5) ?
C6 C9 C14 C13 . . . . -179.6(3) ?
C11 C12 C15 C16 . . . . -20.6(5) ?
C13 C12 C15 C16 . . . . 161.6(3) ?
C12 C15 C16 C17 . . . . -174.0(3) ?
C15 C16 C17 C18 . . . . -177.6(3) ?
C16 C17 C18 C19 . . . . 174.3(3) ?
C17 C18 C19 C20 . . . . -179.6(3) ?
C18 C19 C20 C21 . . . . 176.5(3) ?
C19 C20 C21 C22 . . . . 179.3(3) ?
C20 C21 C22 C23 . . . . 176.1(3) ?
C38 C25 C26 C27 . . . . 173.7(3) ?
N3 C25 C26 C27 . . . . -6.3(5) ?
C38 C25 C26 C31 . . . . -4.0(4) ?
N3 C25 C26 C31 . . . . 175.9(3) ?
C31 C26 C27 C28 . . . . -1.9(5) ?
C25 C26 C27 C28 . . . . -179.6(3) ?
C26 C27 C28 C29 . . . . -1.5(6) ?
C27 C28 C29 C30 . . . . 2.7(6) ?
C28 C29 C30 C31 . . . . -0.5(6) ?
C29 C30 C31 C26 . . . . -2.9(5) ?
C29 C30 C31 C32 . . . . 173.8(3) ?
C27 C26 C31 C30 . . . . 4.0(5) ?
C25 C26 C31 C30 . . . . -178.1(3) ?
C27 C26 C31 C32 . . . . -172.6(3) ?
C25 C26 C31 C32 . . . . 5.3(4) ?
C30 C31 C32 C37 . . . . -178.5(3) ?
C26 C31 C32 C37 . . . . -1.9(5) ?
C30 C31 C32 C33 . . . . -2.2(5) ?
C26 C31 C32 C33 . . . . 174.4(3) ?
C37 C32 C33 C34 . . . . 0.2(5) ?
C31 C32 C33 C34 . . . . -176.3(3) ?
C32 C33 C34 C35 . . . . 0.8(6) ?
C33 C34 C35 C36 . . . . -1.1(6) ?
C34 C35 C36 C37 . . . . 0.3(6) ?
C35 C36 C37 C32 . . . . 0.7(5) ?
C35 C36 C37 C38 . . . . 178.8(3) ?
C33 C32 C37 C36 . . . . -0.9(5) ?
C31 C32 C37 C36 . . . . 175.6(3) ?
C33 C32 C37 C38 . . . . -179.2(3) ?
C31 C32 C37 C38 . . . . -2.8(4) ?
N3 C25 C38 N4 . . . . -0.4(3) ?
C26 C25 C38 N4 . . . . 179.5(3) ?
N3 C25 C38 C37 . . . . 179.3(3) ?
C26 C25 C38 C37 . . . . -0.7(5) ?
C36 C37 C38 C25 . . . . -174.1(3) ?
C32 C37 C38 C25 . . . . 4.2(4) ?
C36 C37 C38 N4 . . . . 5.6(5) ?
C32 C37 C38 N4 . . . . -176.2(3) ?
C3 C8 N1 S1 . . . . -177.8(3) ?
C7 C8 N1 S1 . . . . 0.0(3) ?
C8 C7 N2 S1 . . . . 0.1(3) ?
C6 C7 N2 S1 . . . . 178.8(3) ?
N4 C24 N3 C25 . . . . 1.3(3) ?
Au1 C24 N3 C25 . . . . -176.0(2) ?
N4 C24 N3 C39 . . . . -178.4(3) ?
Au1 C24 N3 C39 . . . . 4.3(4) ?
C38 C25 N3 C24 . . . . -0.6(3) ?
C26 C25 N3 C24 . . . . 179.5(3) ?
C38 C25 N3 C39 . . . . 179.2(3) ?
C26 C25 N3 C39 . . . . -0.8(5) ?
C40 C39 N3 C24 . . . . -94.2(4) ?
C40 C39 N3 C25 . . . . 86.1(4) ?
N3 C24 N4 C38 . . . . -1.6(3) ?
Au1 C24 N4 C38 . . . . 175.7(2) ?
N3 C24 N4 C41 . . . . 177.6(3) ?
Au1 C24 N4 C41 . . . . -5.1(4) ?
C25 C38 N4 C24 . . . . 1.3(3) ?
C37 C38 N4 C24 . . . . -178.4(3) ?
C25 C38 N4 C41 . . . . -177.8(3) ?
C37 C38 N4 C41 . . . . 2.5(5) ?
C42 C41 N4 C24 . . . . 96.0(4) ?
C42 C41 N4 C38 . . . . -85.0(4) ?
C7 N2 S1 N1 . . . . -0.1(3) ?
C8 N1 S1 N2 . . . . 0.1(2) ?
